data_7031343
loop_
_publ_author_name
'Feichtner, Kai-Stephan'
'Gessner, Viktoria H.'

_publ_section_title
;
 Synthesis and stability of Li/Cl carbenoids based on
 bis(iminophosphoryl)methanes.
;
_journal_issue 38
_journal_name_full 'Dalton transactions (Cambridge, England : 2003)'
_journal_page_first 14399
_journal_page_last 14408
_journal_paper_doi 10.1039/c4dt01466a
_journal_volume 43
_journal_year 2014
_chemical_formula_sum 'C98 H120 Li4 N4 O2 P4'
_chemical_formula_weight 1537.62
_chemical_name_systematic
;
 ?
;
_space_group_IT_number 2
_symmetry_cell_setting triclinic
_symmetry_space_group_name_Hall '-P 1'
_symmetry_space_group_name_H-M 'P -1'
_atom_sites_solution_hydrogens geom
_atom_sites_solution_primary direct
_atom_sites_solution_secondary difmap
_audit_creation_date 2014-01-23T12:43:23-00:00
_audit_creation_method 'WinGX routine CIF_UPDATE'
_cell_angle_alpha 86.1380(10)
_cell_angle_beta 89.8310(10)
_cell_angle_gamma 86.2670(10)
_cell_formula_units_Z 2
_cell_length_a 15.2691(6)
_cell_length_b 15.6945(6)
_cell_length_c 17.5037(7)
_cell_measurement_temperature 100(2)
_cell_volume 4176.2(3)
_computing_cell_refinement 'SAINTPLUS 8.18C (Bruker APEX2, 2011)'
_computing_data_collection 'SMART 5.622 (Bruker AXS, 2001)'
_computing_data_reduction 'SAINTPLUS 8.18C (Bruker APEX2, 2011)'
_computing_molecular_graphics 'Ortep-3 V1.08 (Farrugia, 2001)'
_computing_structure_refinement 'SHELXL-97 (Sheldrick, 2008)'
_computing_structure_solution 'SHELXS-97 (Sheldrick, 2008)'
_diffrn_ambient_temperature 100(2)
_diffrn_measured_fraction_theta_full 1
_diffrn_measured_fraction_theta_max 1
_diffrn_measurement_device_type 'Bruker APEX-CCD'
_diffrn_measurement_method omega-scans
_diffrn_radiation_monochromator graphite
_diffrn_radiation_type MoK\a
_diffrn_radiation_wavelength 0.71073
_diffrn_reflns_av_R_equivalents 0.0357
_diffrn_reflns_av_unetI/netI 0.0383
_diffrn_reflns_limit_h_max 18
_diffrn_reflns_limit_h_min -18
_diffrn_reflns_limit_k_max 18
_diffrn_reflns_limit_k_min -18
_diffrn_reflns_limit_l_max 20
_diffrn_reflns_limit_l_min -20
_diffrn_reflns_number 55213
_diffrn_reflns_theta_full 25
_diffrn_reflns_theta_max 25
_diffrn_reflns_theta_min 1.17
_exptl_absorpt_coefficient_mu 0.143
_exptl_absorpt_correction_T_max 0.7454
_exptl_absorpt_correction_T_min 0.7043
_exptl_absorpt_correction_type empirical
_exptl_absorpt_process_details 'Sadabs 2008 (Bruker AXS, 2008)'
_exptl_crystal_density_diffrn 1.223
_exptl_crystal_density_method 'not measured'
_exptl_crystal_F_000 1648
_exptl_crystal_size_max 0.32
_exptl_crystal_size_mid 0.3
_exptl_crystal_size_min 0.28
_refine_diff_density_max 0.341
_refine_diff_density_min -0.36
_refine_diff_density_rms 0.047
_refine_ls_extinction_method none
_refine_ls_goodness_of_fit_ref 1.034
_refine_ls_hydrogen_treatment riding
_refine_ls_matrix_type full
_refine_ls_number_parameters 1024
_refine_ls_number_reflns 14710
_refine_ls_number_restraints 0
_refine_ls_restrained_S_all 1.034
_refine_ls_R_factor_all 0.0553
_refine_ls_R_factor_gt 0.0385
_refine_ls_shift/su_max 0.001
_refine_ls_shift/su_mean 0
_refine_ls_structure_factor_coef Fsqd
_refine_ls_weighting_details 'calc w=1/[\s^2^(Fo^2^)+(0.0455P)^2^+1.9228P] where P=(Fo^2^+2Fc^2^)/3'
_refine_ls_weighting_scheme calc
_refine_ls_wR_factor_gt 0.0906
_refine_ls_wR_factor_ref 0.0993
_reflns_number_gt 11713
_reflns_number_total 14710
_reflns_threshold_expression >2sigma(I)
_cod_data_source_file c4dt01466a2.cif
_cod_data_source_block sad
_cod_depositor_comments 'Adding full bibliography for 7031342--7031347.cif.'
_cod_original_sg_symbol_H-M P-1
_cod_database_code 7031343

loop_
_symmetry_equiv_pos_as_xyz
'x, y, z'
'-x, -y, -z'

loop_
_atom_site_label
_atom_site_type_symbol
_atom_site_fract_x
_atom_site_fract_y
_atom_site_fract_z
_atom_site_U_iso_or_equiv
_atom_site_adp_type
_atom_site_occupancy
_atom_site_symmetry_multiplicity
_atom_site_calc_flag
_atom_site_refinement_flags
_atom_site_disorder_assembly
_atom_site_disorder_group
P1 P 0.23310(3) 0.60908(3) 0.15218(2) 0.01136(10) Uani 1 1 d . . .
P2 P 0.41490(3) 0.65011(3) 0.21085(3) 0.01287(11) Uani 1 1 d . . .
N1 N 0.13903(9) 0.65613(9) 0.17467(8) 0.0123(3) Uani 1 1 d . . .
N2 N 0.43409(9) 0.72098(9) 0.27133(8) 0.0148(3) Uani 1 1 d . . .
C1 C 0.23744(11) 0.49165(11) 0.16941(10) 0.0132(4) Uani 1 1 d . . .
C2 C 0.21841(11) 0.43578(12) 0.11396(10) 0.0157(4) Uani 1 1 d . . .
H2 H 0.2011 0.4582 0.0641 0.019 Uiso 1 1 calc R . .
C3 C 0.22435(12) 0.34781(12) 0.13053(11) 0.0199(4) Uani 1 1 d . . .
H3 H 0.2113 0.3106 0.092 0.024 Uiso 1 1 calc R . .
C4 C 0.24921(13) 0.31406(12) 0.20309(11) 0.0227(4) Uani 1 1 d . . .
H4 H 0.2536 0.2539 0.2144 0.027 Uiso 1 1 calc R . .
C5 C 0.26759(12) 0.36872(12) 0.25899(11) 0.0206(4) Uani 1 1 d . . .
H5 H 0.2843 0.3459 0.3089 0.025 Uiso 1 1 calc R . .
C6 C 0.26171(11) 0.45662(12) 0.24246(10) 0.0162(4) Uani 1 1 d . . .
H6 H 0.2743 0.4935 0.2813 0.019 Uiso 1 1 calc R . .
C7 C 0.25803(11) 0.62243(11) 0.04985(10) 0.0141(4) Uani 1 1 d . . .
C8 C 0.22154(12) 0.69417(12) 0.00674(10) 0.0175(4) Uani 1 1 d . . .
H8 H 0.1779 0.7306 0.029 0.021 Uiso 1 1 calc R . .
C9 C 0.24804(13) 0.71304(13) -0.06807(11) 0.0253(5) Uani 1 1 d . . .
H9 H 0.2228 0.7623 -0.0964 0.03 Uiso 1 1 calc R . .
C10 C 0.31132(14) 0.66006(13) -0.10151(11) 0.0279(5) Uani 1 1 d . . .
H10 H 0.3294 0.6727 -0.1528 0.033 Uiso 1 1 calc R . .
C11 C 0.34788(13) 0.58877(13) -0.05965(11) 0.0243(4) Uani 1 1 d . . .
H11 H 0.3909 0.5521 -0.0824 0.029 Uiso 1 1 calc R . .
C12 C 0.32215(12) 0.57048(12) 0.01522(10) 0.0183(4) Uani 1 1 d . . .
H12 H 0.3485 0.5218 0.0435 0.022 Uiso 1 1 calc R . .
C13 C 0.30388(11) 0.65945(11) 0.20561(10) 0.0134(4) Uani 1 1 d . . .
C14 C 0.45797(11) 0.54197(12) 0.24439(10) 0.0159(4) Uani 1 1 d . . .
C15 C 0.46886(12) 0.47529(12) 0.19520(11) 0.0201(4) Uani 1 1 d . . .
H15 H 0.4577 0.4868 0.142 0.024 Uiso 1 1 calc R . .
C16 C 0.49557(13) 0.39304(13) 0.22265(12) 0.0267(5) Uani 1 1 d . . .
H16 H 0.5038 0.349 0.1882 0.032 Uiso 1 1 calc R . .
C17 C 0.51041(13) 0.37462(13) 0.30024(13) 0.0305(5) Uani 1 1 d . . .
H17 H 0.5292 0.3182 0.319 0.037 Uiso 1 1 calc R . .
C18 C 0.49763(13) 0.43901(13) 0.35015(12) 0.0266(5) Uani 1 1 d . . .
H18 H 0.5063 0.4265 0.4036 0.032 Uiso 1 1 calc R . .
C19 C 0.47214(11) 0.52223(13) 0.32235(11) 0.0203(4) Uani 1 1 d . . .
H19 H 0.4643 0.5661 0.3571 0.024 Uiso 1 1 calc R . .
C20 C 0.47379(11) 0.66897(11) 0.11987(10) 0.0152(4) Uani 1 1 d . . .
C21 C 0.55513(12) 0.62897(12) 0.10306(11) 0.0189(4) Uani 1 1 d . . .
H21 H 0.5822 0.5874 0.139 0.023 Uiso 1 1 calc R . .
C22 C 0.59706(13) 0.64915(13) 0.03431(11) 0.0236(4) Uani 1 1 d . . .
H22 H 0.6524 0.6214 0.0235 0.028 Uiso 1 1 calc R . .
C23 C 0.55852(13) 0.70946(13) -0.01829(12) 0.0270(5) Uani 1 1 d . . .
H23 H 0.587 0.7228 -0.0655 0.032 Uiso 1 1 calc R . .
C24 C 0.47815(13) 0.75059(13) -0.00219(11) 0.0251(5) Uani 1 1 d . . .
H24 H 0.4519 0.7926 -0.0381 0.03 Uiso 1 1 calc R . .
C25 C 0.43617(12) 0.73034(12) 0.06633(10) 0.0187(4) Uani 1 1 d . . .
H25 H 0.381 0.7586 0.077 0.022 Uiso 1 1 calc R . .
C26 C 0.04963(11) 0.63418(11) 0.15448(10) 0.0131(4) Uani 1 1 d . . .
C27 C 0.01723(11) 0.56497(13) 0.21233(10) 0.0192(4) Uani 1 1 d . . .
H27A H 0.0224 0.5838 0.2649 0.023 Uiso 1 1 calc R . .
H27B H 0.0545 0.5113 0.2089 0.023 Uiso 1 1 calc R . .
C28 C -0.07914(12) 0.54802(14) 0.19622(11) 0.0252(5) Uani 1 1 d . . .
H28 H -0.0989 0.5031 0.2345 0.03 Uiso 1 1 calc R . .
C29 C -0.08706(13) 0.51742(13) 0.11540(11) 0.0248(5) Uani 1 1 d . . .
H29A H -0.1488 0.506 0.105 0.03 Uiso 1 1 calc R . .
H29B H -0.0503 0.4637 0.111 0.03 Uiso 1 1 calc R . .
C30 C -0.05684(12) 0.58668(12) 0.05710(11) 0.0189(4) Uani 1 1 d . . .
H30 H -0.0617 0.5669 0.0042 0.023 Uiso 1 1 calc R . .
C31 C 0.03928(11) 0.60389(12) 0.07336(10) 0.0154(4) Uani 1 1 d . . .
H31A H 0.077 0.5509 0.0681 0.018 Uiso 1 1 calc R . .
H31B H 0.0588 0.6482 0.0353 0.018 Uiso 1 1 calc R . .
C32 C -0.11502(12) 0.66918(13) 0.06363(11) 0.0217(4) Uani 1 1 d . . .
H32A H -0.1769 0.6585 0.0531 0.026 Uiso 1 1 calc R . .
H32B H -0.0965 0.7139 0.0255 0.026 Uiso 1 1 calc R . .
C33 C -0.10695(12) 0.69973(13) 0.14451(11) 0.0231(4) Uani 1 1 d . . .
H33 H -0.1444 0.7539 0.1489 0.028 Uiso 1 1 calc R . .
C34 C -0.13645(12) 0.63094(15) 0.20294(11) 0.0284(5) Uani 1 1 d . . .
H34A H -0.1987 0.6205 0.1937 0.034 Uiso 1 1 calc R . .
H34B H -0.1315 0.6506 0.2553 0.034 Uiso 1 1 calc R . .
C35 C -0.01055(11) 0.71585(12) 0.15943(11) 0.0176(4) Uani 1 1 d . . .
H35A H 0.0085 0.7604 0.1213 0.021 Uiso 1 1 calc R . .
H35B H -0.0052 0.7375 0.2109 0.021 Uiso 1 1 calc R . .
C36 C 0.51857(11) 0.75746(11) 0.28679(10) 0.0137(4) Uani 1 1 d . . .
C37 C 0.50933(11) 0.79675(12) 0.36456(10) 0.0161(4) Uani 1 1 d . . .
H37A H 0.5009 0.7508 0.405 0.019 Uiso 1 1 calc R . .
H37B H 0.4567 0.8371 0.3637 0.019 Uiso 1 1 calc R . .
C38 C 0.59027(11) 0.84438(12) 0.38405(10) 0.0177(4) Uani 1 1 d . . .
H38 H 0.5815 0.8703 0.4344 0.021 Uiso 1 1 calc R . .
C39 C 0.67019(12) 0.78006(13) 0.38842(11) 0.0227(4) Uani 1 1 d . . .
H39A H 0.7233 0.8094 0.4007 0.027 Uiso 1 1 calc R . .
H39B H 0.6616 0.7349 0.4295 0.027 Uiso 1 1 calc R . .
C40 C 0.68228(11) 0.73986(12) 0.31167(12) 0.0216(4) Uani 1 1 d . . .
H40 H 0.7342 0.6975 0.3149 0.026 Uiso 1 1 calc R . .
C41 C 0.59951(11) 0.69378(12) 0.29244(11) 0.0192(4) Uani 1 1 d . . .
H41A H 0.6082 0.6669 0.2432 0.023 Uiso 1 1 calc R . .
H41B H 0.5899 0.648 0.3328 0.023 Uiso 1 1 calc R . .
C42 C 0.53602(12) 0.82973(12) 0.22535(10) 0.0171(4) Uani 1 1 d . . .
H42A H 0.5434 0.8053 0.1748 0.021 Uiso 1 1 calc R . .
H42B H 0.4848 0.8719 0.2221 0.021 Uiso 1 1 calc R . .
C43 C 0.61846(12) 0.87504(12) 0.24421(11) 0.0188(4) Uani 1 1 d . . .
H43 H 0.6285 0.921 0.2033 0.023 Uiso 1 1 calc R . .
C44 C 0.60540(12) 0.91463(12) 0.32106(11) 0.0188(4) Uani 1 1 d . . .
H44A H 0.5542 0.9568 0.318 0.023 Uiso 1 1 calc R . .
H44B H 0.6579 0.9449 0.3335 0.023 Uiso 1 1 calc R . .
C45 C 0.69764(12) 0.80948(13) 0.24859(12) 0.0230(4) Uani 1 1 d . . .
H45A H 0.7056 0.7835 0.1988 0.028 Uiso 1 1 calc R . .
H45B H 0.7515 0.8383 0.2598 0.028 Uiso 1 1 calc R . .
Li1 Li 0.1828(2) 0.7737(2) 0.18262(18) 0.0223(7) Uani 1 1 d . . .
Li2 Li 0.1848(2) 0.6682(2) 0.28739(17) 0.0187(7) Uani 1 1 d . . .
Li3 Li 0.3232(2) 0.8009(2) 0.22904(18) 0.0224(7) Uani 1 1 d . . .
Li4 Li 0.3254(2) 0.6969(2) 0.33318(18) 0.0223(7) Uani 1 1 d . . .
P1_1 P 0.18762(3) 0.90893(3) 0.26875(3) 0.01209(10) Uani 1 1 d . . .
P2_1 P 0.18851(3) 0.77220(3) 0.40399(2) 0.01142(10) Uani 1 1 d . . .
N1_1 N 0.22323(10) 0.89370(9) 0.18262(8) 0.0150(3) Uani 1 1 d . . .
N2_1 N 0.22008(9) 0.67140(9) 0.40130(8) 0.0131(3) Uani 1 1 d . . .
C1_1 C 0.24019(11) 0.99713(11) 0.31152(10) 0.0134(4) Uani 1 1 d . . .
C2_1 C 0.32517(12) 0.97885(12) 0.34007(10) 0.0187(4) Uani 1 1 d . . .
H2_1 H 0.3525 0.9232 0.3361 0.022 Uiso 1 1 calc R . .
C3_1 C 0.37042(12) 1.03990(13) 0.37393(11) 0.0237(4) Uani 1 1 d . . .
H3_1 H 0.4284 1.0262 0.3924 0.028 Uiso 1 1 calc R . .
C4_1 C 0.33114(13) 1.12100(13) 0.38080(11) 0.0241(5) Uani 1 1 d . . .
H4_1 H 0.3616 1.1628 0.4049 0.029 Uiso 1 1 calc R . .
C5_1 C 0.24727(12) 1.14101(12) 0.35237(10) 0.0204(4) Uani 1 1 d . . .
H5_1 H 0.2204 1.1968 0.3566 0.025 Uiso 1 1 calc R . .
C6_1 C 0.20216(12) 1.08000(11) 0.31765(10) 0.0162(4) Uani 1 1 d . . .
H6_1 H 0.1449 1.0946 0.2978 0.019 Uiso 1 1 calc R . .
C7_1 C 0.07051(11) 0.94378(11) 0.27336(10) 0.0145(4) Uani 1 1 d . . .
C8_1 C 0.03282(12) 0.97615(11) 0.33922(10) 0.0172(4) Uani 1 1 d . . .
H8_1 H 0.0697 0.9877 0.3804 0.021 Uiso 1 1 calc R . .
C9_1 C -0.05727(12) 0.99175(12) 0.34560(12) 0.0231(4) Uani 1 1 d . . .
H9_1 H -0.0816 1.0144 0.3906 0.028 Uiso 1 1 calc R . .
C10_1 C -0.11170(13) 0.97425(13) 0.28634(12) 0.0271(5) Uani 1 1 d . . .
H10_1 H -0.1735 0.9845 0.2907 0.033 Uiso 1 1 calc R . .
C11_1 C -0.07589(13) 0.94171(13) 0.22077(12) 0.0282(5) Uani 1 1 d . . .
H11_1 H -0.1131 0.9294 0.1801 0.034 Uiso 1 1 calc R . .
C12_1 C 0.01431(12) 0.92703(12) 0.21442(11) 0.0209(4) Uani 1 1 d . . .
H12_1 H 0.0382 0.9051 0.169 0.025 Uiso 1 1 calc R . .
C13_1 C 0.20796(11) 0.81021(11) 0.31308(10) 0.0136(4) Uani 1 1 d . . .
C14_1 C 0.07475(11) 0.78832(11) 0.43727(10) 0.0128(4) Uani 1 1 d . . .
C15_1 C 0.00896(11) 0.76731(12) 0.38757(10) 0.0164(4) Uani 1 1 d . . .
H15_1 H 0.0247 0.7469 0.3392 0.02 Uiso 1 1 calc R . .
C16_1 C -0.07873(12) 0.77587(12) 0.40801(11) 0.0209(4) Uani 1 1 d . . .
H16_1 H -0.1225 0.7606 0.374 0.025 Uiso 1 1 calc R . .
C17_1 C -0.10272(12) 0.80668(12) 0.47790(11) 0.0210(4) Uani 1 1 d . . .
H17_1 H -0.1629 0.8134 0.4915 0.025 Uiso 1 1 calc R . .
C18_1 C -0.03859(12) 0.82758(12) 0.52790(11) 0.0201(4) Uani 1 1 d . . .
H18_1 H -0.0547 0.8487 0.5759 0.024 Uiso 1 1 calc R . .
C19_1 C 0.04957(11) 0.81759(11) 0.50775(10) 0.0160(4) Uani 1 1 d . . .
H19_1 H 0.0932 0.831 0.5428 0.019 Uiso 1 1 calc R . .
C20_1 C 0.25258(11) 0.82649(12) 0.47255(10) 0.0150(4) Uani 1 1 d . . .
C21_1 C 0.22935(12) 0.90926(12) 0.49359(10) 0.0180(4) Uani 1 1 d . . .
H21_1 H 0.1744 0.9364 0.4777 0.022 Uiso 1 1 calc R . .
C22_1 C 0.28544(12) 0.95240(13) 0.53745(11) 0.0225(4) Uani 1 1 d . . .
H22_1 H 0.2683 1.0083 0.5519 0.027 Uiso 1 1 calc R . .
C23_1 C 0.36654(13) 0.91397(14) 0.56024(11) 0.0253(5) Uani 1 1 d . . .
H23_1 H 0.4051 0.9436 0.59 0.03 Uiso 1 1 calc R . .
C24_1 C 0.39072(12) 0.83254(14) 0.53942(11) 0.0244(5) Uani 1 1 d . . .
H24_1 H 0.4462 0.806 0.5547 0.029 Uiso 1 1 calc R . .
C25_1 C 0.33447(11) 0.78934(13) 0.49638(10) 0.0183(4) Uani 1 1 d . . .
H25_1 H 0.3519 0.7332 0.4827 0.022 Uiso 1 1 calc R . .
C26_1 C 0.23914(12) 0.95852(11) 0.11963(10) 0.0161(4) Uani 1 1 d . . .
C27_1 C 0.22421(14) 0.91750(12) 0.04383(10) 0.0228(4) Uani 1 1 d . . .
H27A_1 H 0.1623 0.9027 0.0409 0.027 Uiso 1 1 calc R . .
H27B_1 H 0.262 0.8639 0.0425 0.027 Uiso 1 1 calc R . .
C28_1 C 0.24518(15) 0.97823(13) -0.02577(11) 0.0295(5) Uani 1 1 d . . .
H28_1 H 0.2349 0.9497 -0.0741 0.035 Uiso 1 1 calc R . .
C29_1 C 0.18569(16) 1.06003(14) -0.02431(12) 0.0343(5) Uani 1 1 d . . .
H29A_1 H 0.1235 1.0463 -0.0277 0.041 Uiso 1 1 calc R . .
H29B_1 H 0.1987 1.0996 -0.0688 0.041 Uiso 1 1 calc R . .
C30_1 C 0.20087(15) 1.10276(13) 0.04999(12) 0.0305(5) Uani 1 1 d . . .
H30_1 H 0.1618 1.1564 0.051 0.037 Uiso 1 1 calc R . .
C31_1 C 0.17965(13) 1.04143(12) 0.11901(11) 0.0233(4) Uani 1 1 d . . .
H31A_1 H 0.1881 1.0698 0.167 0.028 Uiso 1 1 calc R . .
H31B_1 H 0.1175 1.0275 0.1164 0.028 Uiso 1 1 calc R . .
C32_1 C 0.33517(12) 0.98211(13) 0.12113(11) 0.0223(4) Uani 1 1 d . . .
H32A_1 H 0.3743 0.9294 0.1204 0.027 Uiso 1 1 calc R . .
H32B_1 H 0.3464 1.0095 0.1691 0.027 Uiso 1 1 calc R . .
C33_1 C 0.35622(14) 1.04339(14) 0.05231(11) 0.0301(5) Uani 1 1 d . . .
H33_1 H 0.4188 1.058 0.0551 0.036 Uiso 1 1 calc R . .
C34_1 C 0.34119(15) 0.99974(15) -0.02162(12) 0.0333(5) Uani 1 1 d . . .
H34A_1 H 0.3556 1.0383 -0.0664 0.04 Uiso 1 1 calc R . .
H34B_1 H 0.3799 0.9467 -0.0226 0.04 Uiso 1 1 calc R . .
C35_1 C 0.29622(16) 1.12480(13) 0.05386(12) 0.0350(6) Uani 1 1 d . . .
H35A_1 H 0.3064 1.1533 0.1015 0.042 Uiso 1 1 calc R . .
H35B_1 H 0.3096 1.1648 0.0098 0.042 Uiso 1 1 calc R . .
C36_1 C 0.21066(11) 0.60044(11) 0.46046(10) 0.0141(4) Uani 1 1 d . . .
C37_1 C 0.18659(12) 0.62745(12) 0.54076(10) 0.0188(4) Uani 1 1 d . . .
H37A_1 H 0.1293 0.6609 0.5388 0.023 Uiso 1 1 calc R . .
H37B_1 H 0.2313 0.6646 0.5585 0.023 Uiso 1 1 calc R . .
C38_1 C 0.18115(12) 0.54890(13) 0.59798(11) 0.0214(4) Uani 1 1 d . . .
H38_1 H 0.1654 0.5684 0.6498 0.026 Uiso 1 1 calc R . .
C39_1 C 0.11042(12) 0.49242(13) 0.57120(11) 0.0228(4) Uani 1 1 d . . .
H39A_1 H 0.1064 0.4419 0.6077 0.027 Uiso 1 1 calc R . .
H39B_1 H 0.0527 0.5251 0.5695 0.027 Uiso 1 1 calc R . .
C40_1 C 0.13372(12) 0.46342(12) 0.49183(11) 0.0210(4) Uani 1 1 d . . .
H40_1 H 0.0874 0.427 0.4743 0.025 Uiso 1 1 calc R . .
C41_1 C 0.13958(12) 0.54242(12) 0.43532(11) 0.0174(4) Uani 1 1 d . . .
H41A_1 H 0.082 0.5754 0.4326 0.021 Uiso 1 1 calc R . .
H41B_1 H 0.1537 0.5236 0.3836 0.021 Uiso 1 1 calc R . .
C42_1 C 0.26978(12) 0.49753(13) 0.60215(11) 0.0246(5) Uani 1 1 d . . .
H42A_1 H 0.2667 0.4475 0.6394 0.03 Uiso 1 1 calc R . .
H42B_1 H 0.3156 0.5336 0.6196 0.03 Uiso 1 1 calc R . .
C43_1 C 0.29327(12) 0.46738(13) 0.52272(11) 0.0231(4) Uani 1 1 d . . .
H43_1 H 0.3512 0.4337 0.525 0.028 Uiso 1 1 calc R . .
C44_1 C 0.22222(13) 0.41175(12) 0.49544(12) 0.0242(4) Uani 1 1 d . . .
H44A_1 H 0.2376 0.3924 0.4441 0.029 Uiso 1 1 calc R . .
H44B_1 H 0.2185 0.3605 0.5312 0.029 Uiso 1 1 calc R . .
C45_1 C 0.29840(11) 0.54610(12) 0.46570(11) 0.0180(4) Uani 1 1 d . . .
H45A_1 H 0.3452 0.5817 0.4821 0.022 Uiso 1 1 calc R . .
H45B_1 H 0.3141 0.5269 0.4144 0.022 Uiso 1 1 calc R . .
O1_2 O 0.63903(10) 0.19179(9) 0.24909(8) 0.0347(4) Uani 1 1 d . . .
C1_2 C 0.7667(2) 0.2457(3) 0.29937(18) 0.0842(12) Uani 1 1 d . . .
H1A_2 H 0.7594 0.2969 0.2642 0.126 Uiso 1 1 calc R . .
H1B_2 H 0.8293 0.2324 0.31 0.126 Uiso 1 1 calc R . .
H1C_2 H 0.7358 0.2562 0.3473 0.126 Uiso 1 1 calc R . .
C2_2 C 0.73006(16) 0.17310(18) 0.26428(14) 0.0480(7) Uani 1 1 d . . .
H2A_2 H 0.7613 0.1621 0.2159 0.058 Uiso 1 1 calc R . .
H2B_2 H 0.7382 0.121 0.2993 0.058 Uiso 1 1 calc R . .
C3_2 C 0.6026(2) 0.12719(15) 0.21023(15) 0.0503(7) Uani 1 1 d . . .
H3A_2 H 0.6195 0.0706 0.2363 0.06 Uiso 1 1 calc R . .
H3B_2 H 0.6254 0.1277 0.1572 0.06 Uiso 1 1 calc R . .
C4_2 C 0.5047(2) 0.1416(2) 0.20877(16) 0.0629(9) Uani 1 1 d . . .
H4A_2 H 0.4883 0.1971 0.1819 0.094 Uiso 1 1 calc R . .
H4B_2 H 0.4824 0.141 0.2613 0.094 Uiso 1 1 calc R . .
H4C_2 H 0.4794 0.096 0.1821 0.094 Uiso 1 1 calc R . .
C1_3 C 0.03850(16) 0.34293(17) 0.32600(14) 0.0459(6) Uani 1 1 d . A .
H1A_3 H 0.0978 0.3165 0.3352 0.069 Uiso 1 1 calc R . .
H1B_3 H -0.0019 0.3185 0.3638 0.069 Uiso 1 1 calc R . .
H1C_3 H 0.0388 0.4048 0.3305 0.069 Uiso 1 1 calc R . .
C2_3 C 0.00941(17) 0.32611(17) 0.24767(16) 0.0484(7) Uani 1 1 d . . .
H2A_3 H 0.0477 0.3507 0.2073 0.058 Uiso 0.459(3) 1 calc PR A 1
H2B_3 H -0.0525 0.3464 0.2376 0.058 Uiso 0.459(3) 1 calc PR A 1
H2C_3 H -0.0487 0.3572 0.2399 0.058 Uiso 0.541(3) 1 calc PR A 2
H2D_3 H 0.0502 0.3546 0.2117 0.058 Uiso 0.541(3) 1 calc PR A 2
O1A_3 O 0.0222(3) 0.2259(3) 0.2577(3) 0.0400(8) Uani 0.459(3) 1 d P A 1
C3A_3 C -0.0225(4) 0.1856(4) 0.2016(3) 0.0497(10) Uani 0.459(3) 1 d P A 1
H3A_3 H -0.0863 0.1948 0.2109 0.06 Uiso 0.459(3) 1 calc PR A 1
H3B_3 H -0.0075 0.1232 0.2086 0.06 Uiso 0.459(3) 1 calc PR A 1
C4A_3 C -0.0052(5) 0.2133(5) 0.1212(5) 0.0642(13) Uani 0.459(3) 1 d P A 1
H4A_3 H -0.0319 0.1749 0.0875 0.096 Uiso 0.459(3) 1 calc PR A 1
H4B_3 H 0.0583 0.2117 0.1125 0.096 Uiso 0.459(3) 1 calc PR A 1
H4C_3 H -0.0306 0.2718 0.1103 0.096 Uiso 0.459(3) 1 calc PR A 1
O1B_3 O 0.0019(3) 0.2496(2) 0.2243(2) 0.0400(8) Uani 0.541(3) 1 d P A 2
C3B_3 C -0.0232(4) 0.2465(4) 0.1466(3) 0.0497(10) Uani 0.541(3) 1 d P A 2
H3C_3 H 0.0248 0.2653 0.1126 0.06 Uiso 0.541(3) 1 calc PR A 2
H3D_3 H -0.0759 0.2855 0.1355 0.06 Uiso 0.541(3) 1 calc PR A 2
C4B_3 C -0.0428(4) 0.1557(3) 0.1321(4) 0.0642(13) Uani 0.541(3) 1 d P A 2
H4D_3 H -0.053 0.1515 0.0773 0.096 Uiso 0.541(3) 1 calc PR A 2
H4E_3 H -0.0953 0.1402 0.1608 0.096 Uiso 0.541(3) 1 calc PR A 2
H4F_3 H 0.0071 0.1166 0.1489 0.096 Uiso 0.541(3) 1 calc PR A 2

loop_
_atom_site_aniso_label
_atom_site_aniso_U_11
_atom_site_aniso_U_22
_atom_site_aniso_U_33
_atom_site_aniso_U_23
_atom_site_aniso_U_13
_atom_site_aniso_U_12
P1 0.0110(2) 0.0109(2) 0.0124(2) -0.00218(18) 0.00114(17) -0.00130(18)
P2 0.0105(2) 0.0128(2) 0.0155(2) -0.00235(19) 0.00223(18) -0.00144(18)
N1 0.0107(7) 0.0125(8) 0.0140(7) -0.0037(6) -0.0006(6) -0.0007(6)
N2 0.0099(7) 0.0166(8) 0.0184(8) -0.0050(6) 0.0014(6) -0.0018(6)
C1 0.0092(8) 0.0125(9) 0.0179(9) -0.0013(7) 0.0038(7) -0.0004(7)
C2 0.0135(9) 0.0168(10) 0.0170(9) -0.0024(8) 0.0005(7) -0.0019(8)
C3 0.0230(10) 0.0152(10) 0.0225(10) -0.0054(8) 0.0032(8) -0.0048(8)
C4 0.0284(11) 0.0119(10) 0.0275(11) 0.0013(8) 0.0042(9) -0.0010(8)
C5 0.0223(10) 0.0209(10) 0.0178(10) 0.0040(8) 0.0005(8) -0.0010(8)
C6 0.0146(9) 0.0179(10) 0.0164(9) -0.0041(8) 0.0024(7) -0.0016(8)
C7 0.0152(9) 0.0136(9) 0.0144(9) -0.0037(7) 0.0012(7) -0.0046(7)
C8 0.0196(9) 0.0164(10) 0.0171(9) -0.0032(8) 0.0021(8) -0.0028(8)
C9 0.0333(11) 0.0221(11) 0.0202(10) 0.0040(9) 0.0004(9) -0.0041(9)
C10 0.0386(12) 0.0298(12) 0.0156(10) 0.0005(9) 0.0082(9) -0.0074(10)
C11 0.0283(11) 0.0236(11) 0.0218(11) -0.0073(9) 0.0096(9) -0.0033(9)
C12 0.0195(9) 0.0160(10) 0.0200(10) -0.0031(8) 0.0025(8) -0.0035(8)
C13 0.0125(9) 0.0129(9) 0.0151(9) -0.0026(7) 0.0006(7) -0.0010(7)
C14 0.0071(8) 0.0165(10) 0.0237(10) -0.0003(8) 0.0037(7) -0.0001(7)
C15 0.0158(9) 0.0186(10) 0.0260(11) -0.0019(8) 0.0045(8) -0.0005(8)
C16 0.0231(10) 0.0174(10) 0.0394(13) -0.0049(9) 0.0086(9) 0.0014(9)
C17 0.0223(11) 0.0191(11) 0.0480(14) 0.0088(10) 0.0037(10) 0.0041(9)
C18 0.0201(10) 0.0272(12) 0.0310(12) 0.0095(9) -0.0005(9) -0.0011(9)
C19 0.0128(9) 0.0234(11) 0.0248(10) -0.0001(8) 0.0013(8) -0.0027(8)
C20 0.0148(9) 0.0133(9) 0.0186(9) -0.0052(8) 0.0034(7) -0.0053(7)
C21 0.0170(9) 0.0181(10) 0.0225(10) -0.0050(8) 0.0031(8) -0.0040(8)
C22 0.0199(10) 0.0254(11) 0.0269(11) -0.0095(9) 0.0090(8) -0.0061(9)
C23 0.0284(11) 0.0317(12) 0.0229(11) -0.0057(9) 0.0113(9) -0.0143(10)
C24 0.0280(11) 0.0261(11) 0.0216(10) 0.0027(9) 0.0014(9) -0.0095(9)
C25 0.0162(9) 0.0180(10) 0.0224(10) -0.0033(8) 0.0020(8) -0.0037(8)
C26 0.0100(8) 0.0151(9) 0.0147(9) -0.0031(7) -0.0010(7) -0.0012(7)
C27 0.0153(9) 0.0252(11) 0.0171(10) 0.0018(8) -0.0008(7) -0.0055(8)
C28 0.0188(10) 0.0356(12) 0.0217(10) 0.0046(9) 0.0007(8) -0.0119(9)
C29 0.0173(10) 0.0258(11) 0.0323(11) -0.0042(9) -0.0047(8) -0.0072(9)
C30 0.0156(9) 0.0254(11) 0.0168(9) -0.0075(8) -0.0017(7) -0.0038(8)
C31 0.0140(9) 0.0184(10) 0.0143(9) -0.0050(8) 0.0012(7) -0.0014(8)
C32 0.0150(9) 0.0290(11) 0.0214(10) -0.0033(9) -0.0049(8) -0.0008(8)
C33 0.0127(9) 0.0310(12) 0.0259(11) -0.0095(9) -0.0025(8) 0.0048(8)
C34 0.0131(9) 0.0520(14) 0.0214(11) -0.0102(10) 0.0023(8) -0.0042(10)
C35 0.0167(9) 0.0190(10) 0.0175(9) -0.0071(8) -0.0016(7) 0.0011(8)
C36 0.0092(8) 0.0148(9) 0.0175(9) -0.0027(7) -0.0008(7) -0.0014(7)
C37 0.0113(9) 0.0191(10) 0.0179(9) -0.0018(8) -0.0005(7) 0.0004(8)
C38 0.0157(9) 0.0203(10) 0.0175(10) -0.0054(8) -0.0033(7) -0.0006(8)
C39 0.0143(9) 0.0225(11) 0.0311(11) 0.0006(9) -0.0087(8) -0.0022(8)
C40 0.0083(9) 0.0188(10) 0.0380(12) -0.0061(9) -0.0016(8) 0.0014(8)
C41 0.0130(9) 0.0161(10) 0.0291(11) -0.0040(8) -0.0008(8) -0.0018(8)
C42 0.0176(9) 0.0172(10) 0.0170(9) -0.0032(8) -0.0002(7) -0.0029(8)
C43 0.0200(10) 0.0160(10) 0.0212(10) -0.0015(8) 0.0011(8) -0.0061(8)
C44 0.0156(9) 0.0156(10) 0.0259(10) -0.0070(8) -0.0035(8) -0.0015(8)
C45 0.0140(9) 0.0249(11) 0.0323(11) -0.0118(9) 0.0059(8) -0.0077(8)
Li1 0.0308(18) 0.0141(16) 0.0224(17) -0.0015(13) 0.0004(14) -0.0045(14)
Li2 0.0189(15) 0.0205(17) 0.0167(16) -0.0016(13) -0.0009(13) -0.0026(13)
Li3 0.0223(16) 0.0236(18) 0.0211(17) 0.0005(14) 0.0003(13) -0.0009(14)
Li4 0.0189(16) 0.0270(18) 0.0212(17) -0.0037(14) 0.0018(13) -0.0015(14)
P1_1 0.0140(2) 0.0103(2) 0.0122(2) -0.00180(18) 0.00130(18) -0.00119(18)
P2_1 0.0112(2) 0.0126(2) 0.0106(2) -0.00167(18) 0.00123(17) -0.00142(18)
N1_1 0.0214(8) 0.0107(8) 0.0131(8) -0.0012(6) 0.0034(6) -0.0014(6)
N2_1 0.0135(7) 0.0132(8) 0.0126(7) 0.0011(6) 0.0019(6) -0.0018(6)
C1_1 0.0155(9) 0.0132(9) 0.0115(9) -0.0005(7) 0.0024(7) -0.0025(7)
C2_1 0.0163(9) 0.0188(10) 0.0211(10) -0.0024(8) 0.0016(8) -0.0009(8)
C3_1 0.0160(9) 0.0312(12) 0.0245(11) -0.0028(9) 0.0001(8) -0.0052(9)
C4_1 0.0280(11) 0.0242(11) 0.0222(10) -0.0064(9) 0.0021(8) -0.0132(9)
C5_1 0.0271(10) 0.0148(10) 0.0202(10) -0.0047(8) 0.0067(8) -0.0046(8)
C6_1 0.0177(9) 0.0149(9) 0.0160(9) -0.0009(7) 0.0021(7) -0.0015(8)
C7_1 0.0152(9) 0.0089(9) 0.0190(9) 0.0015(7) -0.0001(7) -0.0012(7)
C8_1 0.0173(9) 0.0143(9) 0.0199(10) -0.0004(8) -0.0004(8) -0.0009(8)
C9_1 0.0210(10) 0.0187(10) 0.0295(11) -0.0024(9) 0.0063(8) 0.0009(8)
C10_1 0.0140(9) 0.0231(11) 0.0441(13) -0.0005(10) -0.0013(9) -0.0015(8)
C11_1 0.0229(10) 0.0276(12) 0.0348(12) -0.0017(10) -0.0104(9) -0.0071(9)
C12_1 0.0219(10) 0.0195(10) 0.0216(10) -0.0025(8) -0.0021(8) -0.0026(8)
C13_1 0.0153(9) 0.0122(9) 0.0135(9) -0.0025(7) 0.0012(7) -0.0004(7)
C14_1 0.0132(9) 0.0115(9) 0.0134(9) 0.0018(7) 0.0010(7) -0.0009(7)
C15_1 0.0170(9) 0.0180(10) 0.0145(9) -0.0028(8) 0.0008(7) -0.0022(8)
C16_1 0.0152(9) 0.0258(11) 0.0222(10) -0.0019(8) -0.0035(8) -0.0041(8)
C17_1 0.0121(9) 0.0262(11) 0.0245(11) -0.0010(9) 0.0036(8) 0.0000(8)
C18_1 0.0211(10) 0.0240(11) 0.0156(10) -0.0047(8) 0.0060(8) -0.0007(8)
C19_1 0.0164(9) 0.0171(10) 0.0147(9) -0.0017(8) -0.0004(7) -0.0020(8)
C20_1 0.0155(9) 0.0201(10) 0.0100(9) -0.0008(7) 0.0031(7) -0.0064(8)
C21_1 0.0179(9) 0.0215(10) 0.0148(9) -0.0018(8) 0.0013(7) -0.0032(8)
C22_1 0.0258(10) 0.0228(11) 0.0202(10) -0.0078(8) 0.0020(8) -0.0063(9)
C23_1 0.0224(10) 0.0355(12) 0.0204(10) -0.0106(9) -0.0004(8) -0.0120(9)
C24_1 0.0159(9) 0.0357(12) 0.0222(10) -0.0048(9) -0.0009(8) -0.0036(9)
C25_1 0.0154(9) 0.0233(10) 0.0168(9) -0.0036(8) 0.0026(7) -0.0034(8)
C26_1 0.0232(10) 0.0122(9) 0.0132(9) -0.0001(7) 0.0018(7) -0.0027(8)
C27_1 0.0367(12) 0.0167(10) 0.0156(10) -0.0007(8) -0.0003(8) -0.0054(9)
C28_1 0.0529(14) 0.0238(11) 0.0129(10) -0.0012(8) -0.0011(9) -0.0101(10)
C29_1 0.0490(14) 0.0300(12) 0.0229(11) 0.0108(9) -0.0101(10) -0.0072(11)
C30_1 0.0514(14) 0.0157(10) 0.0228(11) 0.0052(9) -0.0028(10) 0.0034(10)
C31_1 0.0312(11) 0.0171(10) 0.0207(10) 0.0016(8) 0.0003(9) 0.0026(9)
C32_1 0.0251(10) 0.0226(11) 0.0192(10) 0.0030(8) 0.0008(8) -0.0054(9)
C33_1 0.0337(12) 0.0346(13) 0.0229(11) 0.0048(9) 0.0034(9) -0.0160(10)
C34_1 0.0480(14) 0.0318(13) 0.0199(11) 0.0039(9) 0.0107(10) -0.0070(11)
C35_1 0.0647(16) 0.0202(11) 0.0210(11) 0.0050(9) -0.0017(10) -0.0175(11)
C36_1 0.0132(9) 0.0136(9) 0.0151(9) 0.0017(7) 0.0004(7) -0.0010(7)
C37_1 0.0218(10) 0.0185(10) 0.0159(9) 0.0020(8) 0.0023(8) -0.0020(8)
C38_1 0.0227(10) 0.0244(11) 0.0163(10) 0.0052(8) 0.0025(8) -0.0030(9)
C39_1 0.0151(9) 0.0236(11) 0.0278(11) 0.0118(9) 0.0013(8) -0.0013(8)
C40_1 0.0171(9) 0.0184(10) 0.0272(11) 0.0060(8) -0.0039(8) -0.0062(8)
C41_1 0.0152(9) 0.0166(10) 0.0201(10) 0.0022(8) -0.0023(8) -0.0021(8)
C42_1 0.0202(10) 0.0278(11) 0.0245(11) 0.0113(9) -0.0061(8) -0.0049(9)
C43_1 0.0137(9) 0.0224(11) 0.0311(11) 0.0095(9) -0.0005(8) 0.0027(8)
C44_1 0.0257(10) 0.0156(10) 0.0299(11) 0.0067(9) 0.0010(9) -0.0002(8)
C45_1 0.0133(9) 0.0196(10) 0.0204(10) 0.0034(8) 0.0009(7) -0.0006(8)
O1_2 0.0473(10) 0.0289(8) 0.0281(8) -0.0055(7) -0.0045(7) 0.0009(7)
C1_2 0.059(2) 0.146(4) 0.0520(19) -0.025(2) -0.0202(16) -0.021(2)
C2_2 0.0477(15) 0.0638(18) 0.0268(13) 0.0192(12) 0.0094(11) 0.0174(14)
C3_2 0.089(2) 0.0241(13) 0.0394(15) -0.0031(11) 0.0033(14) -0.0170(14)
C4_2 0.079(2) 0.066(2) 0.0472(17) 0.0065(14) -0.0037(15) -0.0436(17)
C1_3 0.0422(14) 0.0532(17) 0.0398(14) 0.0100(12) 0.0097(11) 0.0013(13)
C2_3 0.0374(14) 0.0510(17) 0.0563(17) -0.0131(13) 0.0044(12) 0.0108(12)
O1A_3 0.0411(19) 0.020(2) 0.057(3) 0.0065(15) 0.0037(17) 0.0034(14)
C3A_3 0.048(2) 0.041(2) 0.060(3) -0.0049(18) 0.005(2) -0.003(2)
C4A_3 0.046(3) 0.046(3) 0.101(4) -0.017(3) 0.005(3) 0.0040(19)
O1B_3 0.0411(19) 0.020(2) 0.057(3) 0.0065(15) 0.0037(17) 0.0034(14)
C3B_3 0.048(2) 0.041(2) 0.060(3) -0.0049(18) 0.005(2) -0.003(2)
C4B_3 0.046(3) 0.046(3) 0.101(4) -0.017(3) 0.005(3) 0.0040(19)

loop_
_atom_type_symbol
_atom_type_description
_atom_type_scat_dispersion_real
_atom_type_scat_dispersion_imag
_atom_type_scat_source
C C 0.0033 0.0016 'International Tables Vol C Tables 4.2.6.8 and 6.1.1.4'
H H 0 0 'International Tables Vol C Tables 4.2.6.8 and 6.1.1.4'
Li Li -0.0003 0.0001 'International Tables Vol C Tables 4.2.6.8 and 6.1.1.4'
N N 0.0061 0.0033 'International Tables Vol C Tables 4.2.6.8 and 6.1.1.4'
O O 0.0106 0.006 'International Tables Vol C Tables 4.2.6.8 and 6.1.1.4'
P P 0.1023 0.0942 'International Tables Vol C Tables 4.2.6.8 and 6.1.1.4'

loop_
_geom_angle_atom_site_label_1
_geom_angle_atom_site_label_2
_geom_angle_atom_site_label_3
_geom_angle
N1 P1 C13 101.61(8)
N1 P1 C7 113.14(8)
C13 P1 C7 111.71(8)
N1 P1 C1 113.45(7)
C13 P1 C1 115.10(8)
C7 P1 C1 102.30(8)
N1 P1 Li2 52.17(8)
C13 P1 Li2 58.71(9)
C7 P1 Li2 153.15(9)
C1 P1 Li2 104.37(9)
N1 P1 Li1 47.12(8)
C13 P1 Li1 63.89(9)
C7 P1 Li1 100.95(9)
C1 P1 Li1 154.82(9)
Li2 P1 Li1 52.24(9)
N2 P2 C13 101.56(8)
N2 P2 C14 112.25(8)
C13 P2 C14 112.87(8)
N2 P2 C20 111.92(8)
C13 P2 C20 116.01(8)
C14 P2 C20 102.63(8)
N2 P2 Li4 49.45(8)
C13 P2 Li4 61.62(9)
C14 P2 Li4 100.85(9)
C20 P2 Li4 154.80(9)
N2 P2 Li3 52.33(8)
C13 P2 Li3 58.39(9)
C14 P2 Li3 153.09(9)
C20 P2 Li3 103.85(9)
Li4 P2 Li3 52.25(10)
C26 N1 P1 128.66(12)
C26 N1 Li1 127.70(15)
P1 N1 Li1 96.53(12)
C26 N1 Li2 125.22(13)
P1 N1 Li2 90.40(10)
Li1 N1 Li2 70.39(13)
C36 N2 P2 127.72(12)
C36 N2 Li4 135.21(14)
P2 N2 Li4 92.83(11)
C36 N2 Li3 121.06(14)
P2 N2 Li3 90.73(11)
Li4 N2 Li3 69.05(13)
C2 C1 C6 118.12(16)
C2 C1 P1 123.98(14)
C6 C1 P1 117.90(13)
C3 C2 C1 120.96(17)
C4 C3 C2 120.20(17)
C5 C4 C3 119.54(17)
C4 C5 C6 120.29(17)
C5 C6 C1 120.89(17)
C12 C7 C8 117.80(16)
C12 C7 P1 122.26(14)
C8 C7 P1 119.27(14)
C9 C8 C7 121.09(18)
C10 C9 C8 120.08(19)
C11 C10 C9 119.50(18)
C10 C11 C12 120.42(19)
C11 C12 C7 121.10(18)
P2 C13 P1 130.78(11)
P2 C13 Li2 138.71(12)
P1 C13 Li2 82.44(10)
P2 C13 Li3 83.19(10)
P1 C13 Li3 135.09(12)
Li2 C13 Li3 86.67(13)
P2 C13 Li4 79.53(10)
P1 C13 Li4 140.88(12)
Li2 C13 Li4 60.84(11)
Li3 C13 Li4 60.35(12)
P2 C13 Li1 139.09(12)
P1 C13 Li1 78.60(10)
Li2 C13 Li1 59.20(11)
Li3 C13 Li1 58.67(11)
Li4 C13 Li1 92.36(12)
C19 C14 C15 117.83(17)
C19 C14 P2 119.64(15)
C15 C14 P2 122.20(14)
C16 C15 C14 121.19(19)
C15 C16 C17 120.3(2)
C18 C17 C16 119.49(19)
C17 C18 C19 120.2(2)
C14 C19 C18 120.93(19)
C21 C20 C25 118.34(17)
C21 C20 P2 124.13(14)
C25 C20 P2 117.45(14)
C22 C21 C20 120.73(18)
C23 C22 C21 120.15(19)
C22 C23 C24 119.93(18)
C25 C24 C23 119.95(19)
C24 C25 C20 120.89(18)
N1 C26 C35 106.83(13)
N1 C26 C27 110.52(13)
C35 C26 C27 108.47(15)
N1 C26 C31 115.42(14)
C35 C26 C31 107.07(14)
C27 C26 C31 108.29(14)
C26 C27 C28 110.78(15)
C34 C28 C29 109.75(16)
C34 C28 C27 109.09(16)
C29 C28 C27 109.62(16)
C28 C29 C30 109.16(16)
C32 C30 C29 109.38(16)
C32 C30 C31 109.47(15)
C29 C30 C31 109.57(15)
C26 C31 C30 111.11(14)
C30 C32 C33 109.38(15)
C34 C33 C32 109.51(16)
C34 C33 C35 109.38(15)
C32 C33 C35 108.80(15)
C33 C34 C28 109.74(16)
C26 C35 C33 111.78(15)
N2 C36 C37 106.79(14)
N2 C36 C41 116.06(14)
C37 C36 C41 106.76(14)
N2 C36 C42 110.05(13)
C37 C36 C42 108.21(14)
C41 C36 C42 108.68(14)
C36 C37 C38 111.96(14)
C39 C38 C44 109.05(15)
C39 C38 C37 108.34(15)
C44 C38 C37 109.84(14)
C40 C39 C38 109.49(15)
C39 C40 C45 109.69(16)
C39 C40 C41 109.89(15)
C45 C40 C41 109.35(15)
C36 C41 C40 110.51(15)
C43 C42 C36 111.35(14)
C44 C43 C42 108.94(15)
C44 C43 C45 109.98(15)
C42 C43 C45 109.10(15)
C43 C44 C38 109.82(15)
C40 C45 C43 109.34(15)
N1 Li1 N1_1 175.75(19)
N1 Li1 Li3 124.63(18)
N1_1 Li1 Li3 58.35(12)
N1 Li1 Li2 56.83(11)
N1_1 Li1 Li2 127.39(17)
Li3 Li1 Li2 83.97(15)
N1 Li1 C13_1 114.06(15)
N1_1 Li1 C13_1 69.97(11)
Li3 Li1 C13_1 57.09(11)
Li2 Li1 C13_1 58.48(11)
N1 Li1 C13 68.64(11)
N1_1 Li1 C13 113.64(15)
Li3 Li1 C13 56.81(12)
Li2 Li1 C13 56.41(11)
C13_1 Li1 C13 86.43(12)
N1 Li1 P1_1 145.82(16)
N1_1 Li1 P1_1 37.14(7)
Li3 Li1 P1_1 64.38(11)
Li2 Li1 P1_1 95.87(13)
C13_1 Li1 P1_1 38.27(6)
C13 Li1 P1_1 115.80(13)
N1 Li1 P1 36.35(7)
N1_1 Li1 P1 144.04(16)
Li3 Li1 P1 93.40(14)
Li2 Li1 P1 62.80(11)
C13_1 Li1 P1 115.42(13)
C13 Li1 P1 37.51(6)
P1_1 Li1 P1 151.64(13)
N1 Li1 Li4 91.04(12)
N1_1 Li1 Li4 92.96(13)
Li3 Li1 Li4 41.80(10)
Li2 Li1 Li4 42.16(10)
C13_1 Li1 Li4 44.05(9)
C13 Li1 Li4 42.38(8)
P1_1 Li1 Li4 76.97(9)
P1 Li1 Li4 74.68(9)
N2_1 Li2 N1 174.16(17)
N2_1 Li2 C13 113.30(14)
N1 Li2 C13 71.05(11)
N2_1 Li2 C13_1 71.06(11)
N1 Li2 C13_1 113.24(14)
C13 Li2 C13_1 92.79(12)
N2_1 Li2 Li4 54.22(11)
N1 Li2 Li4 130.93(16)
C13 Li2 Li4 60.88(11)
C13_1 Li2 Li4 62.46(12)
N2_1 Li2 Li1 132.19(17)
N1 Li2 Li1 52.78(11)
C13 Li2 Li1 64.39(12)
C13_1 Li2 Li1 61.69(11)
Li4 Li2 Li1 95.45(15)
N2_1 Li2 P1 144.57(15)
N1 Li2 P1 37.43(6)
C13 Li2 P1 38.85(6)
C13_1 Li2 P1 120.15(13)
Li4 Li2 P1 98.79(13)
Li1 Li2 P1 64.96(11)
N2_1 Li2 P2_1 36.99(7)
N1 Li2 P2_1 145.15(15)
C13 Li2 P2_1 118.86(12)
C13_1 Li2 P2_1 38.39(6)
Li4 Li2 P2_1 63.27(11)
Li1 Li2 P2_1 99.05(13)
P1 Li2 P2_1 155.81(12)
N2_1 Li2 Li3 93.71(12)
N1 Li2 Li3 92.13(12)
C13 Li2 Li3 46.77(9)
C13_1 Li2 Li3 46.03(9)
Li4 Li2 Li3 47.64(11)
Li1 Li2 Li3 47.81(11)
P1 Li2 Li3 78.30(10)
P2_1 Li2 Li3 77.55(9)
N2 Li3 N1_1 172.65(18)
N2 Li3 C13_1 114.36(15)
N1_1 Li3 C13_1 70.47(11)
N2 Li3 C13 70.26(11)
N1_1 Li3 C13 115.67(15)
C13_1 Li3 C13 94.10(13)
N2 Li3 Li4 53.02(11)
N1_1 Li3 Li4 133.06(17)
C13_1 Li3 Li4 63.52(12)
C13 Li3 Li4 60.97(12)
N2 Li3 Li1 134.05(17)
N1_1 Li3 Li1 52.70(11)
C13_1 Li3 Li1 62.76(12)
C13 Li3 Li1 64.52(12)
Li4 Li3 Li1 96.22(15)
N2 Li3 P2 36.94(7)
N1_1 Li3 P2 146.19(15)
C13_1 Li3 P2 121.29(14)
C13 Li3 P2 38.42(7)
Li4 Li3 P2 62.76(11)
Li1 Li3 P2 101.75(14)
N2 Li3 P1_1 144.67(15)
N1_1 Li3 P1_1 36.96(7)
C13_1 Li3 P1_1 38.51(7)
C13 Li3 P1_1 121.87(13)
Li4 Li3 P1_1 101.05(14)
Li1 Li3 P1_1 63.55(11)
P2 Li3 P1_1 158.05(13)
N2 Li3 Li2 93.85(13)
N1_1 Li3 Li2 93.47(12)
C13_1 Li3 Li2 47.56(9)
C13 Li3 Li2 46.56(9)
Li4 Li3 Li2 48.00(11)
Li1 Li3 Li2 48.23(11)
P2 Li3 Li2 78.84(10)
P1_1 Li3 Li2 79.23(10)
N2 Li4 N2_1 176.65(18)
N2 Li4 Li3 57.92(12)
N2_1 Li4 Li3 124.76(17)
N2 Li4 Li2 127.95(17)
N2_1 Li4 Li2 55.29(11)
Li3 Li4 Li2 84.36(15)
N2 Li4 C13 71.12(11)
N2_1 Li4 C13 111.81(14)
Li3 Li4 C13 58.68(12)
Li2 Li4 C13 58.28(11)
N2 Li4 C13_1 112.68(15)
N2_1 Li4 C13_1 69.40(11)
Li3 Li4 C13_1 56.89(12)
Li2 Li4 C13_1 58.31(11)
C13 Li4 C13_1 88.82(12)
N2 Li4 P2 37.72(7)
N2_1 Li4 P2 144.17(16)
Li3 Li4 P2 64.99(11)
Li2 Li4 P2 96.45(13)
C13 Li4 P2 38.85(6)
C13_1 Li4 P2 117.32(13)
N2 Li4 P2_1 143.17(16)
N2_1 Li4 P2_1 37.38(7)
Li3 Li4 P2_1 94.37(14)
Li2 Li4 P2_1 64.31(11)
C13 Li4 P2_1 117.46(13)
C13_1 Li4 P2_1 38.25(6)
P2 Li4 P2_1 153.94(13)
N2 Li4 Li1 93.14(13)
N2_1 Li4 Li1 90.13(12)
Li3 Li4 Li1 41.97(10)
Li2 Li4 Li1 42.39(10)
C13 Li4 Li1 45.27(9)
C13_1 Li4 Li1 43.55(8)
P2 Li4 Li1 77.95(9)
P2_1 Li4 Li1 76.00(9)
N1_1 P1_1 C13_1 101.40(8)
N1_1 P1_1 C7_1 114.17(8)
C13_1 P1_1 C7_1 111.30(8)
N1_1 P1_1 C1_1 112.32(8)
C13_1 P1_1 C1_1 115.97(8)
C7_1 P1_1 C1_1 102.23(8)
N1_1 P1_1 Li1 48.48(8)
C13_1 P1_1 Li1 62.52(9)
C7_1 P1_1 Li1 101.25(9)
C1_1 P1_1 Li1 154.84(9)
N1_1 P1_1 Li3 52.93(9)
C13_1 P1_1 Li3 57.39(9)
C7_1 P1_1 Li3 153.18(9)
C1_1 P1_1 Li3 104.54(9)
Li1 P1_1 Li3 52.07(10)
N2_1 P2_1 C13_1 101.98(8)
N2_1 P2_1 C20_1 112.33(8)
C13_1 P2_1 C20_1 110.76(8)
N2_1 P2_1 C14_1 112.40(8)
C13_1 P2_1 C14_1 115.69(8)
C20_1 P2_1 C14_1 103.98(8)
N2_1 P2_1 Li4 49.70(9)
C13_1 P2_1 Li4 63.65(9)
C20_1 P2_1 Li4 96.67(9)
C14_1 P2_1 Li4 157.42(9)
N2_1 P2_1 Li2 49.99(8)
C13_1 P2_1 Li2 59.60(9)
C20_1 P2_1 Li2 149.08(9)
C14_1 P2_1 Li2 106.48(9)
Li4 P2_1 Li2 52.42(9)
C26_1 N1_1 P1_1 128.35(12)
C26_1 N1_1 Li1 131.87(14)
P1_1 N1_1 Li1 94.38(12)
C26_1 N1_1 Li3 123.59(14)
P1_1 N1_1 Li3 90.11(11)
Li1 N1_1 Li3 68.95(13)
C36_1 N2_1 P2_1 129.01(12)
C36_1 N2_1 Li4 129.05(14)
P2_1 N2_1 Li4 92.92(11)
C36_1 N2_1 Li2 124.65(14)
P2_1 N2_1 Li2 93.02(11)
Li4 N2_1 Li2 70.49(13)
C2_1 C1_1 C6_1 117.76(16)
C2_1 C1_1 P1_1 116.64(14)
C6_1 C1_1 P1_1 125.60(13)
C3_1 C2_1 C1_1 121.53(18)
C2_1 C3_1 C4_1 119.90(18)
C3_1 C4_1 C5_1 119.72(17)
C4_1 C5_1 C6_1 120.38(18)
C5_1 C6_1 C1_1 120.69(17)
C12_1 C7_1 C8_1 117.66(17)
C12_1 C7_1 P1_1 119.80(14)
C8_1 C7_1 P1_1 121.92(13)
C9_1 C8_1 C7_1 121.32(17)
C10_1 C9_1 C8_1 119.88(19)
C9_1 C10_1 C11_1 119.81(18)
C10_1 C11_1 C12_1 120.05(18)
C11_1 C12_1 C7_1 121.27(19)
P2_1 C13_1 P1_1 131.10(11)
P2_1 C13_1 Li3 135.86(12)
P1_1 C13_1 Li3 84.10(11)
P2_1 C13_1 Li2 82.01(10)
P1_1 C13_1 Li2 136.94(12)
Li3 C13_1 Li2 86.40(13)
P2_1 C13_1 Li1 139.35(12)
P1_1 C13_1 Li1 79.21(10)
Li3 C13_1 Li1 60.15(12)
Li2 C13_1 Li1 59.83(11)
P2_1 C13_1 Li4 78.10(10)
P1_1 C13_1 Li4 141.28(12)
Li3 C13_1 Li4 59.59(12)
Li2 C13_1 Li4 59.23(11)
Li1 C13_1 Li4 92.40(12)
C19_1 C14_1 C15_1 118.12(16)
C19_1 C14_1 P2_1 125.31(13)
C15_1 C14_1 P2_1 116.55(13)
C16_1 C15_1 C14_1 120.89(17)
C17_1 C16_1 C15_1 120.20(17)
C16_1 C17_1 C18_1 119.75(17)
C17_1 C18_1 C19_1 119.93(17)
C14_1 C19_1 C18_1 121.10(16)
C21_1 C20_1 C25_1 117.61(16)
C21_1 C20_1 P2_1 122.80(14)
C25_1 C20_1 P2_1 118.92(14)
C22_1 C21_1 C20_1 120.98(17)
C23_1 C22_1 C21_1 120.17(19)
C24_1 C23_1 C22_1 119.54(17)
C23_1 C24_1 C25_1 120.23(18)
C24_1 C25_1 C20_1 121.46(18)
N1_1 C26_1 C32_1 109.98(14)
N1_1 C26_1 C27_1 107.50(14)
C32_1 C26_1 C27_1 107.62(15)
N1_1 C26_1 C31_1 115.55(15)
C32_1 C26_1 C31_1 108.42(15)
C27_1 C26_1 C31_1 107.48(15)
C26_1 C27_1 C28_1 111.52(15)
C29_1 C28_1 C34_1 109.72(17)
C29_1 C28_1 C27_1 109.16(17)
C34_1 C28_1 C27_1 109.14(17)
C28_1 C29_1 C30_1 109.38(17)
C35_1 C30_1 C29_1 109.23(19)
C35_1 C30_1 C31_1 109.77(17)
C29_1 C30_1 C31_1 109.66(17)
C26_1 C31_1 C30_1 110.73(16)
C26_1 C32_1 C33_1 111.41(15)
C35_1 C33_1 C34_1 109.74(18)
C35_1 C33_1 C32_1 109.25(17)
C34_1 C33_1 C32_1 109.10(17)
C28_1 C34_1 C33_1 109.25(17)
C30_1 C35_1 C33_1 109.74(17)
N2_1 C36_1 C37_1 115.59(15)
N2_1 C36_1 C45_1 107.88(13)
C37_1 C36_1 C45_1 108.28(14)
N2_1 C36_1 C41_1 109.60(13)
C37_1 C36_1 C41_1 107.62(14)
C45_1 C36_1 C41_1 107.60(15)
C36_1 C37_1 C38_1 111.18(16)
C42_1 C38_1 C39_1 109.51(16)
C42_1 C38_1 C37_1 109.68(15)
C39_1 C38_1 C37_1 109.27(15)
C40_1 C39_1 C38_1 109.55(15)
C39_1 C40_1 C44_1 109.32(15)
C39_1 C40_1 C41_1 109.42(16)
C44_1 C40_1 C41_1 109.53(15)
C40_1 C41_1 C36_1 111.11(14)
C38_1 C42_1 C43_1 109.25(15)
C42_1 C43_1 C44_1 109.95(16)
C42_1 C43_1 C45_1 109.09(16)
C44_1 C43_1 C45_1 108.68(15)
C40_1 C44_1 C43_1 109.63(16)
C36_1 C45_1 C43_1 111.66(14)
C3_2 O1_2 C2_2 111.9(2)
O1_2 C2_2 C1_2 109.8(2)
O1_2 C3_2 C4_2 109.6(2)
O1B_3 C2_3 C1_3 123.9(3)
O1B_3 C2_3 O1A_3 27.5(2)
C1_3 C2_3 O1A_3 96.7(3)
C3A_3 O1A_3 C2_3 112.5(4)
O1A_3 C3A_3 C4A_3 116.7(5)
C2_3 O1B_3 C3B_3 115.5(4)
O1B_3 C3B_3 C4B_3 108.9(5)

loop_
_geom_bond_atom_site_label_1
_geom_bond_atom_site_label_2
_geom_bond_distance
P1 N1 1.6312(15)
P1 C13 1.6984(17)
P1 C7 1.8311(18)
P1 C1 1.8443(18)
P1 Li2 2.684(3)
P1 Li1 2.734(3)
P2 N2 1.6269(15)
P2 C13 1.6943(17)
P2 C14 1.8386(19)
P2 C20 1.8425(18)
P2 Li4 2.656(3)
P2 Li3 2.707(3)
N1 C26 1.479(2)
N1 Li1 2.016(3)
N1 Li2 2.120(3)
N2 C36 1.478(2)
N2 Li4 2.020(3)
N2 Li3 2.143(4)
C1 C2 1.394(2)
C1 C6 1.399(2)
C2 C3 1.389(3)
C3 C4 1.387(3)
C4 C5 1.385(3)
C5 C6 1.388(3)
C7 C12 1.396(3)
C7 C8 1.398(3)
C8 C9 1.388(3)
C9 C10 1.388(3)
C10 C11 1.382(3)
C11 C12 1.384(3)
C13 Li2 2.314(4)
C13 Li3 2.322(4)
C13 Li4 2.376(4)
C13 Li1 2.504(4)
C14 C19 1.393(3)
C14 C15 1.401(3)
C15 C16 1.383(3)
C16 C17 1.386(3)
C17 C18 1.384(3)
C18 C19 1.394(3)
C20 C21 1.394(3)
C20 C25 1.395(3)
C21 C22 1.389(3)
C22 C23 1.380(3)
C23 C24 1.386(3)
C24 C25 1.386(3)
C26 C35 1.535(2)
C26 C27 1.539(2)
C26 C31 1.539(2)
C27 C28 1.542(2)
C28 C34 1.531(3)
C28 C29 1.532(3)
C29 C30 1.533(3)
C30 C32 1.532(3)
C30 C31 1.540(2)
C32 C33 1.533(3)
C33 C34 1.525(3)
C33 C35 1.536(2)
C36 C37 1.534(2)
C36 C41 1.537(2)
C36 C42 1.545(2)
C37 C38 1.536(2)
C38 C39 1.531(3)
C38 C44 1.534(3)
C39 C40 1.528(3)
C40 C45 1.529(3)
C40 C41 1.545(2)
C42 C43 1.533(2)
C43 C44 1.526(3)
C43 C45 1.534(3)
Li1 N1_1 2.020(3)
Li1 Li3 2.370(4)
Li1 Li2 2.385(4)
Li1 C13_1 2.429(4)
Li1 P1_1 2.690(3)
Li1 Li4 3.523(5)
Li2 N2_1 2.072(3)
Li2 C13_1 2.352(4)
Li2 Li4 2.375(4)
Li2 P2_1 2.701(3)
Li2 Li3 3.181(4)
Li3 N1_1 2.161(4)
Li3 C13_1 2.294(4)
Li3 Li4 2.362(5)
Li3 P1_1 2.709(3)
Li4 N2_1 2.044(3)
Li4 C13_1 2.451(4)
Li4 P2_1 2.677(3)
P1_1 N1_1 1.6287(15)
P1_1 C13_1 1.6958(18)
P1_1 C7_1 1.8388(18)
P1_1 C1_1 1.8462(17)
P2_1 N2_1 1.6272(15)
P2_1 C13_1 1.6937(17)
P2_1 C20_1 1.8374(17)
P2_1 C14_1 1.8378(18)
N1_1 C26_1 1.480(2)
N2_1 C36_1 1.483(2)
C1_1 C2_1 1.397(2)
C1_1 C6_1 1.400(2)
C2_1 C3_1 1.383(3)
C3_1 C4_1 1.384(3)
C4_1 C5_1 1.385(3)
C5_1 C6_1 1.388(3)
C7_1 C12_1 1.393(2)
C7_1 C8_1 1.398(3)
C8_1 C9_1 1.387(3)
C9_1 C10_1 1.384(3)
C10_1 C11_1 1.384(3)
C11_1 C12_1 1.387(3)
C14_1 C19_1 1.390(3)
C14_1 C15_1 1.400(2)
C15_1 C16_1 1.385(3)
C16_1 C17_1 1.385(3)
C17_1 C18_1 1.385(3)
C18_1 C19_1 1.392(3)
C20_1 C21_1 1.397(3)
C20_1 C25_1 1.397(3)
C21_1 C22_1 1.389(3)
C22_1 C23_1 1.389(3)
C23_1 C24_1 1.379(3)
C24_1 C25_1 1.383(3)
C26_1 C32_1 1.536(2)
C26_1 C27_1 1.537(2)
C26_1 C31_1 1.537(3)
C27_1 C28_1 1.541(3)
C28_1 C29_1 1.525(3)
C28_1 C34_1 1.529(3)
C29_1 C30_1 1.528(3)
C30_1 C35_1 1.521(3)
C30_1 C31_1 1.540(3)
C32_1 C33_1 1.537(3)
C33_1 C35_1 1.525(3)
C33_1 C34_1 1.529(3)
C36_1 C37_1 1.532(3)
C36_1 C45_1 1.540(2)
C36_1 C41_1 1.545(2)
C37_1 C38_1 1.542(2)
C38_1 C42_1 1.529(3)
C38_1 C39_1 1.535(3)
C39_1 C40_1 1.525(3)
C40_1 C44_1 1.529(3)
C40_1 C41_1 1.540(2)
C42_1 C43_1 1.533(3)
C43_1 C44_1 1.533(3)
C43_1 C45_1 1.541(2)
O1_2 C3_2 1.403(3)
O1_2 C2_2 1.424(3)
C1_2 C2_2 1.473(4)
C3_2 C4_2 1.497(4)
C1_3 C2_3 1.488(4)
C2_3 O1B_3 1.306(5)
C2_3 O1A_3 1.571(5)
O1A_3 C3A_3 1.406(8)
C3A_3 C4A_3 1.472(10)
O1B_3 C3B_3 1.420(7)
C3B_3 C4B_3 1.514(8)
